data_2010135
loop_
_publ_author_name
'Markus Sch\"urmann'
'Friedo Huber'

_publ_section_title
;
 A redetermination of lead(IV) acetate
;
_journal_issue 11
_journal_name_full 'Acta Crystallographica Section C'
_journal_page_first 1710
_journal_page_last 1713
_journal_paper_doi 10.1107/S0108270194006438
_journal_volume 50
_journal_year 1994
_chemical_formula_structural '[Pb(OAc)~4~]'
_chemical_formula_sum 'C8 H12 O8 Pb'
_chemical_formula_weight 443.36
_chemical_melting_point .448E-305
_chemical_name_systematic
;
 Lead(IV) acetate
;
_space_group_IT_number 14
_symmetry_cell_setting monoclinic
_symmetry_space_group_name_Hall '-P 2yn'
_symmetry_space_group_name_H-M 'P 1 21/n 1'
_audit_creation_method SHELXL
_cell_angle_alpha 90.00
_cell_angle_beta 103.71(4)
_cell_angle_gamma 90.00
_cell_formula_units_Z 8
_cell_length_a 7.781(3)
_cell_length_b 26.726(9)
_cell_length_c 12.781(8)
_cell_measurement_reflns_used 35
_cell_measurement_temperature 170.0(10)
_cell_measurement_theta_max 15.3
_cell_measurement_theta_min 7.7
_cell_volume 2582(2)
_diffrn_ambient_temperature 170.0(10)
_diffrn_measurement_device 'Nicolet R3m/V'
_diffrn_measurement_method \w/2\q
_diffrn_radiation_monochromator graphite
_diffrn_radiation_source 'fine-focus sealed tube'
_diffrn_radiation_type MoK\a
_diffrn_radiation_wavelength 0.71073
_diffrn_reflns_av_R_equivalents 0.0422
_diffrn_reflns_av_sigmaI/netI 0.0726
_diffrn_reflns_limit_h_max 0
_diffrn_reflns_limit_h_min -9
_diffrn_reflns_limit_k_max 31
_diffrn_reflns_limit_k_min -6
_diffrn_reflns_limit_l_max 15
_diffrn_reflns_limit_l_min -14
_diffrn_reflns_number 4955
_diffrn_reflns_theta_max 25.05
_diffrn_reflns_theta_min 1.81
_diffrn_standards_decay_% 2.1
_diffrn_standards_interval_count 300
_diffrn_standards_number 6
_exptl_absorpt_coefficient_mu 13.093
_exptl_absorpt_correction_T_max 0.885
_exptl_absorpt_correction_T_min 0.234
_exptl_absorpt_correction_type 'empirical, \y-scans'
_exptl_crystal_colour colourless
_exptl_crystal_density_diffrn 2.281
_exptl_crystal_description block
_exptl_crystal_F_000 1648
_exptl_crystal_size_max 0.48
_exptl_crystal_size_mid 0.26
_exptl_crystal_size_min 0.20
_refine_diff_density_max '2.374 (near Pb(2), 0.879(11) \%A)'
_refine_diff_density_min -4.594
_refine_ls_extinction_method none
_refine_ls_goodness_of_fit_all 0.940
_refine_ls_goodness_of_fit_obs 1.077
_refine_ls_hydrogen_treatment 'only H atoms U refined'
_refine_ls_matrix_type full
_refine_ls_number_parameters 308
_refine_ls_number_reflns 4422
_refine_ls_number_restraints 0
_refine_ls_restrained_S_all 1.003
_refine_ls_restrained_S_obs 1.077
_refine_ls_R_factor_all 0.0893
_refine_ls_R_factor_obs 0.0585
_refine_ls_shift/esd_max 0.000
_refine_ls_shift/esd_mean 0.000
_refine_ls_structure_factor_coef Fsqd
_refine_ls_weighting_scheme
;calc w = 1/[\s^2^(F~o~^2^)+(0.1115P)^2^+0.0000P] where
 P = (F~o~^2^+2F~c~^2^)/3
;
_refine_ls_wR_factor_all 0.1786
_refine_ls_wR_factor_obs 0.1542
_reflns_number_observed 2948
_reflns_number_total 4436
_reflns_observed_criterion >2sigma(I)
_cod_data_source_file ab1189.cif
_cod_data_source_block 361
_cod_original_cell_volume 2582.(2)
_cod_original_sg_symbol_H-M 'P 21/n'
_cod_original_formula_sum 'C8 H12 O8 Pb1'
_cod_database_code 2010135

loop_
_symmetry_equiv_pos_as_xyz
'x, y, z'
'-x+1/2, y+1/2, -z+1/2'
'-x, -y, -z'
'x-1/2, -y-1/2, z-1/2'

loop_
_atom_site_aniso_label
_atom_site_aniso_U_11
_atom_site_aniso_U_22
_atom_site_aniso_U_33
_atom_site_aniso_U_12
_atom_site_aniso_U_13
_atom_site_aniso_U_23
Pb(1) 0.0121(3) 0.0479(4) 0.0407(4) 0.0009(3) -0.0027(3) 0.0002(3)
O(1) 0.013(6) 0.053(8) 0.044(7) 0.010(5) 0.001(5) 0.007(5)
O(2) 0.023(7) 0.065(9) 0.034(6) 0.002(6) -0.003(5) 0.006(5)
C(1) 0.019(9) 0.041(10) 0.035(9) 0.003(7) 0.010(7) -0.014(7)
C(2) 0.036(11) 0.068(13) 0.032(9) 0.015(9) 0.019(8) 0.016(8)
O(3) 0.024(7) 0.067(9) 0.045(7) 0.010(6) -0.004(6) 0.004(6)
O(4) 0.021(7) 0.066(10) 0.064(9) 0.001(6) -0.003(6) -0.009(7)
C(3) 0.041(12) 0.045(11) 0.033(9) -0.010(9) 0.012(8) 0.003(7)
C(4) 0.081(18) 0.058(14) 0.040(11) -0.016(12) 0.007(11) -0.009(9)
O(5) 0.020(7) 0.059(9) 0.106(12) 0.034(7) -0.009(7) -0.014(8)
O(6) 0.033(9) 0.072(10) 0.059(9) 0.011(7) -0.002(7) -0.013(7)
C(5) 0.081(19) 0.045(13) 0.044(11) 0.010(11) 0.017(12) -0.007(9)
C(6) 0.077(18) 0.066(15) 0.047(12) 0.036(12) 0.014(11) 0.011(10)
O(7) 0.035(8) 0.061(9) 0.040(7) -0.009(6) -0.004(6) 0.000(6)
O(8) 0.029(8) 0.060(9) 0.073(9) -0.002(6) -0.004(7) -0.001(7)
C(7) 0.051(14) 0.041(11) 0.045(11) -0.003(9) 0.014(10) -0.005(8)
C(8) 0.033(13) 0.12(2) 0.055(13) -0.032(13) 0.010(10) 0.004(12)
Pb(2) 0.0129(3) 0.0343(4) 0.0490(4) -0.0005(3) 0.0006(3) 0.0007(3)
O(9) 0.018(7) 0.040(7) 0.063(8) -0.003(5) -0.008(6) -0.002(6)
O(10) 0.022(7) 0.042(8) 0.066(8) 0.008(6) -0.010(6) 0.004(6)
C(9) 0.029(11) 0.056(13) 0.041(10) -0.003(9) 0.019(8) -0.004(8)
C(10) 0.004(9) 0.066(14) 0.093(16) -0.010(8) -0.006(9) 0.002(11)
O(11) 0.025(7) 0.045(8) 0.067(8) 0.000(6) 0.013(6) 0.003(6)
O(12) 0.022(7) 0.060(9) 0.074(9) -0.004(6) 0.020(7) -0.003(7)
C(11) 0.015(9) 0.054(13) 0.064(12) 0.008(8) 0.005(9) 0.001(9)
C(12) 0.018(11) 0.075(16) 0.101(17) 0.000(10) 0.025(11) -0.020(12)
O(13) 0.018(7) 0.034(7) 0.072(8) 0.009(5) 0.010(6) -0.002(6)
O(14) 0.040(8) 0.049(9) 0.046(7) 0.006(6) 0.007(6) -0.005(6)
C(13) 0.017(9) 0.037(10) 0.046(10) -0.002(7) -0.005(8) -0.001(7)
C(14) 0.026(11) 0.104(18) 0.065(13) 0.005(11) 0.030(10) 0.039(12)
O(15) 0.025(7) 0.048(8) 0.058(8) 0.003(6) -0.011(6) -0.005(6)
O(16) 0.019(7) 0.049(9) 0.052(7) -0.001(5) 0.001(5) 0.010(6)
C(15) 0.008(8) 0.026(10) 0.078(13) 0.006(7) -0.005(8) 0.009(8)
C(16) 0.036(13) 0.088(17) 0.072(15) -0.006(12) -0.010(11) 0.007(12)

loop_
_atom_site_label
_atom_site_fract_x
_atom_site_fract_y
_atom_site_fract_z
_atom_site_U_iso_or_equiv
_atom_site_thermal_displace_type
_atom_site_calc_flag
_atom_site_refinement_flags
_atom_site_occupancy
_atom_site_disorder_group
_atom_site_type_symbol
Pb(1) 0.23273(8) 0.11053(3) -0.61391(5) 0.0351(2) Uani d . 1 . Pb
O(1) 0.1223(14) 0.0531(4) -0.5154(9) 0.038(3) Uani d . 1 . O
O(2) 0.4026(16) 0.0662(5) -0.4787(9) 0.042(3) Uani d . 1 . O
C(1) 0.272(2) 0.0422(6) -0.4613(13) 0.031(4) Uani d . 1 . C
C(2) 0.300(2) 0.0028(7) -0.3745(12) 0.043(5) Uani d . 1 . C
H(2A) 0.427(2) -0.0004(7) -0.3413(12) 0.13(2) Uiso calc R 1 . H
H(2B) 0.254(2) -0.0294(7) -0.4061(12) 0.13(2) Uiso calc R 1 . H
H(2C) 0.237(2) 0.0125(7) -0.3196(12) 0.13(2) Uiso calc R 1 . H
O(3) 0.3185(16) 0.0522(5) -0.7223(10) 0.048(3) Uani d . 1 . O
O(4) 0.0459(17) 0.0739(5) -0.7566(11) 0.053(4) Uani d . 1 . O
C(3) 0.162(3) 0.0477(7) -0.7781(13) 0.039(4) Uani d . 1 . C
C(4) 0.125(3) 0.0131(8) -0.8762(14) 0.061(6) Uani d . 1 . C
H(4A) 0.234(3) -0.0046(8) -0.8796(14) 0.13(2) Uiso calc R 1 . H
H(4B) 0.084(3) 0.0330(8) -0.9418(14) 0.13(2) Uiso calc R 1 . H
H(4C) 0.034(3) -0.0112(8) -0.8700(14) 0.13(2) Uiso calc R 1 . H
O(5) -0.0159(17) 0.1538(5) -0.6140(13) 0.066(4) Uani d . 1 . O
O(6) 0.2220(18) 0.1719(5) -0.4881(11) 0.057(4) Uani d . 1 . O
C(5) 0.053(3) 0.1805(8) -0.5325(16) 0.056(6) Uani d . 1 . C
C(6) -0.044(3) 0.2183(8) -0.4894(16) 0.063(6) Uani d . 1 . C
H(6A) 0.035(3) 0.2342(8) -0.4269(16) 0.13(2) Uiso calc R 1 . H
H(6B) -0.144(3) 0.2028(8) -0.4673(16) 0.13(2) Uiso calc R 1 . H
H(6C) -0.088(3) 0.2436(8) -0.5446(16) 0.13(2) Uiso calc R 1 . H
O(7) 0.2743(18) 0.1693(5) -0.7361(10) 0.047(3) Uani d . 1 . O
O(8) 0.5019(17) 0.1432(5) -0.6086(12) 0.056(4) Uani d . 1 . O
C(7) 0.444(3) 0.1717(7) -0.6940(15) 0.045(5) Uani d . 1 . C
C(8) 0.553(3) 0.2059(9) -0.7404(16) 0.069(7) Uani d . 1 . C
H(8A 0.677(3) 0.2033(9) -0.7001(16) 0.13(2) Uiso calc R 1 . H
H(8B) 0.511(3) 0.2403(9) -0.7365(16) 0.13(2) Uiso calc R 1 . H
H(8C) 0.544(3) 0.1969(9) -0.8159(16) 0.13(2) Uiso calc R 1 . H
Pb(2) 0.23579(8) 0.13205(2) -0.13405(5) 0.0332(2) Uani d . 1 . Pb(
O(9) -0.0033(15) 0.1473(4) -0.2759(10) 0.043(3) Uani d . 1 . O
O(10) 0.0858(16) 0.0711(4) -0.2382(10) 0.046(3) Uani d . 1 . O
C(9) -0.024(2) 0.1002(7) -0.2919(14) 0.040(4) Uani d . 1 . C
C(10) -0.177(2) 0.0799(8) -0.3823(16) 0.057(6) Uani d . 1 . C
H(10A) -0.251(2) 0.1079(8) -0.4165(16) 0.13(2) Uiso calc R 1 . H
H(10B) -0.249(2) 0.0566(8) -0.3515(16) 0.13(2) Uiso calc R 1 . H
H(10C) -0.128(2) 0.0625(8) -0.4362(16) 0.13(2) Uiso calc R 1 . H
O(11) 0.0352(16) 0.1174(5) -0.0329(10) 0.045(3) Uani d . 1 . O
O(12) 0.1138(16) 0.1955(5) -0.0573(11) 0.050(3) Uani d . 1 . O
C(11) 0.022(2) 0.1645(7) -0.0137(16) 0.045(5) Uani d . 1 . C
C(12) -0.098(3) 0.1853(8) 0.0567(19) 0.063(6) Uani d . 1 . C
H(12A) -0.087(3) 0.2218(8) 0.0605(19) 0.13(2) Uiso calc R 1 . H
H(12B) -0.061(3) 0.1712(8) 0.1294(19) 0.13(2) Uiso calc R 1 . H
H(12C) -0.221(3) 0.1760(8) 0.0249(19) 0.13(2) Uiso calc R 1 . H
O(13) 0.3593(15) 0.1981(4) -0.1964(10) 0.042(3) Uani d . 1 . O
O(14) 0.4424(17) 0.1235(5) -0.2333(9) 0.046(3) Uani d . 1 . O
C(13) 0.457(2) 0.1708(7) -0.2422(14) 0.035(4) Uani d . 1 . C
C(14) 0.585(3) 0.1948(8) -0.3001(16) 0.062(6) Uani d . 1 . C
H(14A) 0.575(3) 0.2313(8) -0.2973(16) 0.13(2) Uiso calc R 1 . H
H(14B) 0.557(3) 0.1838(8) -0.3754(16) 0.13(2) Uiso calc R 1 . H
H(14C) 0.706(3) 0.1848(8) -0.2651(16) 0.13(2) Uiso calc R 1 . H
O(15) 0.3739(16) 0.0639(5) -0.0464(10) 0.047(3) Uani d . 1 . O
O(16) 0.4673(16) 0.1371(5) 0.0141(10) 0.041(3) Uani d . 1 . O
C(15) 0.481(2) 0.0903(6) 0.0242(16) 0.040(4) Uani d . 1 . C
C(16) 0.612(3) 0.0655(9) 0.1100(17) 0.069(7) Uani d . 1 . C
H(16A) 0.599(3) 0.0291(9) 0.1020(17) 0.13(2) Uiso calc R 1 . H
H(16B) 0.593(3) 0.0756(9) 0.1802(17) 0.13(2) Uiso calc R 1 . H
H(16C) 0.731(3) 0.0751(9) 0.1051(17) 0.13(2) Uiso calc R 1 . H

loop_
_atom_type_symbol
_atom_type_description
_atom_type_scat_dispersion_real
_atom_type_scat_dispersion_imag
_atom_type_scat_source
C C 0.0033 0.0016 'International Tables Vol C Tables 4.2.6.8 and 6.1.1.4'
H H 0.0000 0.0000 'International Tables Vol C Tables 4.2.6.8 and 6.1.1.4'
O O 0.0106 0.0060 'International Tables Vol C Tables 4.2.6.8 and 6.1.1.4'
Pb Pb -3.3944 10.1111 'International Tables Vol C Tables 4.2.6.8 and 6.1.1.4'

loop_
_geom_angle_atom_site_label_1
_geom_angle_atom_site_label_2
_geom_angle_atom_site_label_3
_geom_angle
_geom_angle_publ_flag
O(1) Pb(1) O(2) 56.7(4) yes
O(3) Pb(1) O(4) 56.1(4) yes
O(5) Pb(1) O(6) 57.6(5) yes
O(7) Pb(1) O(8) 58.3(5) yes
O(1) Pb(1) O(7) 166.1(4) yes
O(3) Pb(1) O(6) 165.5(5) yes
C(1) Pb(1) C(3) 96.5(5) yes
C(1) Pb(1) C(5) 100.1(5) yes
C(1) Pb(1) C(7) 136.8(6) yes
C(3) Pb(1) C(5) 136.0(7) yes
C(3) Pb(1) C(7) 96.6(5) yes
C(5) Pb(1) C(7) 98.4(7) yes
C(1) C(2) Pb(1) 178.3(12) yes
C(3) C(4) Pb(1) 177.2(13) yes
C(5) C(6) Pb(1) 179.6(14) yes
C(7) C(8) Pb(1) 177.8(16) yes
O(9) Pb(2) O(10) 56.9(4) yes
O(11) Pb(2) O(12) 58.2(4) yes
O(13) Pb(2) O(14) 57.6(4) yes
O(15) Pb(2) O(16) 56.7(4) yes
O(9) Pb(2) O(16) 166.2(4) yes
O(11) Pb(2) O(14) 164.3(5) yes
C(9) Pb(2) C(11) 94.4(5) yes
C(9) Pb(2) C(13) 101.6(5) yes
C(9) Pb(2) C(15) 136.4(6) yes
C(11) Pb(2) C(13) 138.0(6) yes
C(11) Pb(2) C(15) 97.5(6) yes
C(13) Pb(2) C(15) 97.0(5) yes
C(9) C(10) Pb(2) 178.1(14) yes
C(11) C(12) Pb(2) 177.7(14) yes
C(13) C(14) Pb(2) 177.4(14) yes
C(15) C(16) Pb(2) 177.7(14) yes
O(13) Pb(2) O(16) 85.9(4) ?
O(2) Pb(1) O(5) 128.3(5) ?
O(2) Pb(1) O(8) 79.0(5) ?
O(5) Pb(1) O(8) 126.3(6) ?
O(2) Pb(1) O(4) 122.6(5) ?
O(5) Pb(1) O(4) 80.5(5) ?
O(8) Pb(1) O(4) 127.2(5) ?
O(5) Pb(1) O(1) 84.8(5) ?
O(8) Pb(1) O(1) 135.5(4) ?
O(4) Pb(1) O(1) 84.2(5) ?
O(2) Pb(1) O(3) 84.5(4) ?
O(5) Pb(1) O(3) 136.3(5) ?
O(8) Pb(1) O(3) 83.1(5) ?
O(1) Pb(1) O(3) 94.5(5) ?
O(2) Pb(1) O(7) 137.1(5) ?
O(5) Pb(1) O(7) 84.7(6) ?
O(4) Pb(1) O(7) 85.1(5) ?
O(3) Pb(1) O(7) 86.9(5) ?
O(2) Pb(1) O(6) 87.2(5) ?
O(8) Pb(1) O(6) 83.7(5) ?
O(4) Pb(1) O(6) 138.1(5) ?
O(1) Pb(1) O(6) 90.7(5) ?
O(7) Pb(1) O(6) 91.3(5) ?
O(2) Pb(1) C(5) 109.5(5) ?
O(5) Pb(1) C(5) 28.1(6) ?
O(8) Pb(1) C(5) 106.5(6) ?
O(4) Pb(1) C(5) 108.6(6) ?
O(1) Pb(1) C(5) 87.4(5) ?
O(3) Pb(1) C(5) 164.1(6) ?
O(7) Pb(1) C(5) 87.6(6) ?
O(6) Pb(1) C(5) 29.5(6) ?
C(1) O(1) Pb(1) 92.3(10) ?
C(1) O(2) Pb(1) 93.0(10) ?
O(1) C(1) O(2) 118.0(16) ?
O(1) C(1) C(2) 121.8(16) ?
O(2) C(1) C(2) 120.2(15) ?
O(1) C(1) Pb(1) 59.7(9) ?
O(2) C(1) Pb(1) 58.4(8) ?
C(3) O(3) Pb(1) 91.5(11) ?
C(3) O(4) Pb(1) 93.5(11) ?
O(4) C(3) O(3) 118.8(16) ?
O(4) C(3) C(4) 121.7(18) ?
O(3) C(3) C(4) 119.2(18) ?
O(4) C(3) Pb(1) 58.9(9) ?
O(3) C(3) Pb(1) 59.9(9) ?
C(5) O(5) Pb(1) 95.4(13) ?
C(5) O(6) Pb(1) 91.3(11) ?
O(5) C(5) O(6) 115.7(17) ?
O(5) C(5) C(6) 123.(2) ?
O(6) C(5) C(6) 120.9(19) ?
O(5) C(5) Pb(1) 56.5(9) ?
O(6) C(5) Pb(1) 59.2(9) ?
C(7) O(7) Pb(1) 92.5(11) ?
C(7) O(8) Pb(1) 93.8(11) ?
O(7) C(7) O(8) 115.3(17) ?
O(7) C(7) C(8) 119.3(18) ?
O(8) C(7) C(8) 125.3(19) ?
O(7) C(7) Pb(1) 58.5(9) ?
O(8) C(7) Pb(1) 56.9(9) ?
O(13) Pb(2) O(10) 124.5(5) ?
O(13) Pb(2) O(15) 127.9(4) ?
O(10) Pb(2) O(15) 80.2(4) ?
O(13) Pb(2) O(12) 79.9(4) ?
O(10) Pb(2) O(12) 125.7(5) ?
O(15) Pb(2) O(12) 125.6(5) ?
O(10) Pb(2) O(14) 86.2(5) ?
O(15) Pb(2) O(14) 83.1(5) ?
O(12) Pb(2) O(14) 137.3(4) ?
O(13) Pb(2) O(11) 138.0(4) ?
O(10) Pb(2) O(11) 83.2(5) ?
O(15) Pb(2) O(11) 83.7(5) ?
O(10) Pb(2) O(16) 136.8(4) ?
O(12) Pb(2) O(16) 85.8(5) ?
O(14) Pb(2) O(16) 86.9(4) ?
O(11) Pb(2) O(16) 92.9(4) ?
O(13) Pb(2) O(9) 85.2(4) ?
O(15) Pb(2) O(9) 136.8(4) ?
O(12) Pb(2) O(9) 82.3(5) ?
O(14) Pb(2) O(9) 97.1(4) ?
O(11) Pb(2) O(9) 86.7(4) ?
C(9) O(9) Pb(2) 90.0(10) ?
C(9) O(10) Pb(2) 93.8(11) ?
O(10) C(9) O(9) 119.1(17) ?
O(10) C(9) C(10) 120.2(17) ?
O(9) C(9) C(10) 120.6(17) ?
O(10) C(9) Pb(2) 58.3(10) ?
O(9) C(9) Pb(2) 61.0(9) ?
C(11) O(11) Pb(2) 92.0(10) ?
C(11) O(12) Pb(2) 92.2(11) ?
O(11) C(11) O(12) 117.6(17) ?
O(11) C(11) C(12) 123.1(17) ?
O(12) C(11) C(12) 119.2(18) ?
O(11) C(11) Pb(2) 59.0(9) ?
O(12) C(11) Pb(2) 58.6(9) ?
C(13) O(13) Pb(2) 93.8(10) ?
C(13) O(14) Pb(2) 92.3(10) ?
O(14) C(13) O(13) 116.3(16) ?
O(14) C(13) C(14) 123.1(17) ?
O(13) C(13) C(14) 120.6(17) ?
O(14) C(13) Pb(2) 59.0(9) ?
O(13) C(13) Pb(2) 57.3(9) ?
C(15) O(15) Pb(2) 93.4(10) ?
C(15) O(16) Pb(2) 93.3(10) ?
O(16) C(15) O(15) 116.5(15) ?
O(16) C(15) C(16) 123.6(17) ?
O(15) C(15) C(16) 119.8(17) ?
O(16) C(15) Pb(2) 58.6(8) ?
O(15) C(15) Pb(2) 57.9(9) ?

loop_
_geom_bond_atom_site_label_1
_geom_bond_atom_site_label_2
_geom_bond_site_symmetry_2
_geom_bond_distance
_geom_bond_publ_flag
Pb(1) O(1) . 2.278(11) yes
Pb(1) O(2) . 2.249(11) yes
Pb(1) O(3) . 2.287(13) yes
Pb(1) O(4) . 2.268(13) yes
Pb(1) O(5) . 2.253(11) yes
Pb(1) O(6) . 2.312(13) yes
Pb(1) O(7) . 2.292(12) yes
Pb(1) O(8) . 2.255(13) yes
Pb(1) C(1) . 2.64(2) yes
Pb(1) C(5) . 2.69(2) yes
Pb(1) C(3) . 2.64(2) yes
Pb(1) C(7) . 2.69(2) yes
Pb(2) O(9) . 2.305(11) yes
Pb(2) O(10) . 2.248(12) yes
Pb(2) O(11) . 2.284(12) yes
Pb(2) O(12) . 2.275(13) yes
Pb(2) O(13) . 2.244(12) yes
Pb(2) O(14) . 2.283(12) yes
Pb(2) O(15) . 2.271(12) yes
Pb(2) O(16) . 2.288(12) yes
Pb(2) C(9) . 2.64(2) yes
Pb(2) C(11) . 2.66(2) yes
Pb(2) C(13) . 2.66(2) yes
Pb(2) C(15) . 2.68(2) yes
O(1) C(1) . 1.24(2) ?
O(2) C(1) . 1.26(2) ?
C(1) C(2) . 1.51(2) ?
O(3) C(3) . 1.26(2) ?
O(4) C(3) . 1.22(2) ?
C(3) C(4) . 1.53(2) ?
O(5) C(5) . 1.27(2) ?
O(6) C(5) . 1.33(3) ?
C(5) C(6) . 1.44(3) ?
O(7) C(7) . 1.30(2) ?
O(8) C(7) . 1.32(2) ?
C(7) C(8) . 1.47(3) ?
O(9) C(9) . 1.28(2) ?
O(10) C(9) . 1.24(2) ?
C(9) C(10) . 1.55(2) ?
O(11) C(11) . 1.29(2) ?
O(12) C(11) . 1.30(2) ?
C(11) C(12) . 1.54(2) ?
O(13) C(13) . 1.29(2) ?
O(14) C(13) . 1.28(2) ?
C(13) C(14) . 1.52(2) ?
O(15) C(15) . 1.29(2) ?
O(16) C(15) . 1.26(2) ?
C(15) C(16) . 1.46(3) ?
